data_4032911
loop_
_publ_author_name
'Brown, Thomas J.'
'Cumbes, Madeleine'
'Diorazio, Louis J.'
'Clarkson, Guy J.'
'Wills, Martin'

_publ_section_title
;
 Use of (Cyclopentadienone)iron Tricarbonyl Complexes for C-N Bond
 Formation Reactions between Amines and Alcohols.
;
_journal_issue 19
_journal_name_full 'The Journal of organic chemistry'
_journal_page_first 10489
_journal_page_last 10503
_journal_paper_doi 10.1021/acs.joc.7b01990
_journal_volume 82
_journal_year 2017
_chemical_formula_moiety 'C26 H22 Fe O6'
_chemical_formula_sum 'C26 H22 Fe O6'
_chemical_formula_weight 486.28
_space_group_crystal_system triclinic
_space_group_IT_number 2
_space_group_name_Hall '-P 1'
_space_group_name_H-M_alt 'P -1'
_symmetry_space_group_name_Hall '-P 1'
_symmetry_space_group_name_H-M 'P -1'
_atom_sites_solution_hydrogens geom
_audit_creation_date 2015-10-23
_audit_creation_method
;
Olex2 1.2
(compiled 2015.09.30 svn.r3233 for OlexSys, GUI svn.r5103)
;
_cell_angle_alpha 105.526(2)
_cell_angle_beta 92.8266(19)
_cell_angle_gamma 109.973(2)
_cell_formula_units_Z 4
_cell_length_a 11.3053(2)
_cell_length_b 13.6069(3)
_cell_length_c 16.3832(4)
_cell_measurement_reflns_used 13061
_cell_measurement_temperature 150(2)
_cell_measurement_theta_max 77.7120
_cell_measurement_theta_min 4.1990
_cell_volume 2254.48(10)
_computing_cell_refinement 'CrysAlisPro 1.171.38.41 (Rigaku OD, 2015)'
_computing_data_collection 'CrysAlisPro 1.171.38.41 (Rigaku OD, 2015)'
_computing_data_reduction 'CrysAlisPro 1.171.38.41 (Rigaku OD, 2015)'
_computing_molecular_graphics 'Olex2 (Dolomanov et al., 2009)'
_computing_publication_material 'Olex2 (Dolomanov et al., 2009)'
_computing_structure_refinement 'XL (Sheldrick, 2008)'
_computing_structure_solution 'ShelXT (Sheldrick, 2015)'
_diffrn_ambient_environment N~2~
_diffrn_ambient_temperature 150(2)
_diffrn_detector 'CCD plate'
_diffrn_detector_area_resol_mean 5.1417
_diffrn_detector_type Ruby
_diffrn_measured_fraction_theta_full 0.999
_diffrn_measured_fraction_theta_max 0.983
_diffrn_measurement_details
;
List of Runs (angles in degrees, time in seconds):

  # Type    Start    End  Width  t~exp~   \w     \q     \k     \f   Frames
--------------------------------------------------------------------------
  1  \w   -114.00 -13.00   1.00    7.00    --  -41.46 -57.00 150.00  101
  2  \w    -66.00  33.00   1.00    7.00    --  -41.46  38.00  60.00   99
  3  \w   -116.00 -17.00   1.00    7.00    --  -41.46 -38.00-120.00   99
  4  \w     18.00  97.00   1.00    7.00    --   41.46-125.00 -60.00   79
  5  \w     18.00  97.00   1.00    7.00    --   41.46-125.00 120.00   79
  6  \w     -4.00  82.00   1.00    7.00    --   41.46 -99.00 120.00   86
  7  \w     88.00 178.00   1.00   28.00    --  114.00  45.00   0.00   90
  8  \w    100.00 178.00   1.00   28.00    --  114.00 111.00  60.00   78
  9  \w     86.00 178.00   1.00   28.00    --  114.00  30.00 -30.00   92
 10  \w     38.00 142.00   1.00   28.00    --  114.00 -30.00  60.00  104
 11  \w     38.00 116.00   1.00   28.00    --  114.00-111.00 -60.00   78
 12  \w     46.00 116.00   1.00   28.00    --  114.00-111.00-150.00   70
 13  \w     63.00 103.00   1.00   28.00    --  114.00 -95.00  30.00   40
 14  \w     90.00 116.00   1.00   28.00    --  114.00-111.00  60.00   26
 15  \w    114.00 166.00   1.00   28.00    --  114.00  45.00  60.00   52
 16  \w     38.00  65.00   1.00   28.00    --  114.00-111.00  60.00   27
 17  \w     65.00 119.00   1.00   28.00    --  114.00 -77.00  60.00   54
 18  \w    113.00 165.00   1.00   28.00    --  114.00 111.00 120.00   52
 19  \w     50.00 139.00   1.00   28.00    --  114.00 -61.00  90.00   89
 20  \w     63.00  89.00   1.00   28.00    --  114.00  15.00-150.00   26
 21  \w    152.00 178.00   1.00   28.00    --  114.00  15.00-150.00   26
 22  \w     36.00 104.00   1.00   28.00    --  114.00 -95.00 -30.00   68
 23  \w     78.00 145.00   1.00   28.00    --  114.00 178.00 -30.00   67
 24  \w     41.00 140.00   1.00   28.00    --  114.00 -45.00 -30.00   99
;
_diffrn_measurement_device 'four-circle diffractometer'
_diffrn_measurement_device_type 'Xcalibur, Ruby, Gemini'
_diffrn_measurement_method '\w scans'
_diffrn_orient_matrix_type 'CrysAlisPro convention (1999,Acta A55,543-557)'
_diffrn_orient_matrix_UB_11 -0.1445506000
_diffrn_orient_matrix_UB_12 -0.0330461000
_diffrn_orient_matrix_UB_13 0.0003826000
_diffrn_orient_matrix_UB_21 -0.0075119000
_diffrn_orient_matrix_UB_22 0.0631700000
_diffrn_orient_matrix_UB_23 -0.0641033000
_diffrn_orient_matrix_UB_31 -0.0243105000
_diffrn_orient_matrix_UB_32 -0.1043906000
_diffrn_orient_matrix_UB_33 -0.0751736000
_diffrn_radiation_monochromator graphite
_diffrn_radiation_probe x-ray
_diffrn_radiation_type CuK\a
_diffrn_radiation_wavelength 1.54184
_diffrn_reflns_av_R_equivalents 0.0322
_diffrn_reflns_av_unetI/netI 0.0383
_diffrn_reflns_Laue_measured_fraction_full 0.999
_diffrn_reflns_Laue_measured_fraction_max 0.983
_diffrn_reflns_limit_h_max 14
_diffrn_reflns_limit_h_min -13
_diffrn_reflns_limit_k_max 16
_diffrn_reflns_limit_k_min -17
_diffrn_reflns_limit_l_max 20
_diffrn_reflns_limit_l_min -20
_diffrn_reflns_number 23003
_diffrn_reflns_point_group_measured_fraction_full 0.999
_diffrn_reflns_point_group_measured_fraction_max 0.983
_diffrn_reflns_theta_full 67.684
_diffrn_reflns_theta_max 78.129
_diffrn_reflns_theta_min 3.627
_diffrn_source 'fine-focus sealed X-ray tube'
_diffrn_source_type 'Enhance (Cu) X-ray Source'
_exptl_absorpt_coefficient_mu 5.709
_exptl_absorpt_correction_T_max 1.00000
_exptl_absorpt_correction_T_min 0.29779
_exptl_absorpt_correction_type multi-scan
_exptl_absorpt_process_details
;
CrysAlisPro 1.171.38.41 (Rigaku Oxford Diffraction, 2015)
Empirical absorption correction using spherical harmonics,
 implemented in SCALE3 ABSPACK scaling algorithm.
;
_exptl_crystal_colour yellow
_exptl_crystal_colour_primary yellow
_exptl_crystal_density_diffrn 1.433
_exptl_crystal_description block
_exptl_crystal_F_000 1008
_exptl_crystal_size_max 0.4
_exptl_crystal_size_mid 0.25
_exptl_crystal_size_min 0.08
_refine_diff_density_max 0.656
_refine_diff_density_min -0.389
_refine_diff_density_rms 0.118
_refine_ls_extinction_method none
_refine_ls_goodness_of_fit_ref 1.032
_refine_ls_hydrogen_treatment constr
_refine_ls_matrix_type full
_refine_ls_number_parameters 599
_refine_ls_number_reflns 9502
_refine_ls_number_restraints 0
_refine_ls_restrained_S_all 1.032
_refine_ls_R_factor_all 0.0381
_refine_ls_R_factor_gt 0.0359
_refine_ls_shift/su_max 0.001
_refine_ls_shift/su_mean 0.000
_refine_ls_structure_factor_coef Fsqd
_refine_ls_weighting_details 'w=1/[\s^2^(Fo^2^)+(0.0649P)^2^+0.2883P] where P=(Fo^2^+2Fc^2^)/3'
_refine_ls_weighting_scheme calc
_refine_ls_wR_factor_gt 0.0973
_refine_ls_wR_factor_ref 0.0994
_reflns_Friedel_coverage 0.000
_reflns_number_gt 8935
_reflns_number_total 9502
_reflns_threshold_expression 'I > 2\s(I)'
_cod_data_source_file jo7b01990_si_002.cif
_cod_data_source_block mc1
_cod_depositor_comments 'Adding full bibliography for 4032911.cif.'
_cod_original_cell_volume 2254.47(10)
_cod_database_code 4032911
_chemical_oxdiff_formula 'C20 H20 Fe1 O5'
_shelx_space_group_comment
;
The symmetry employed for this shelxl refinement is uniquely defined
by the following loop, which should always be used as a source of
symmetry information in preference to the above space-group names.
They are only intended as comments.
;
_reflns_odcompleteness_completeness 99.84
_reflns_odcompleteness_iscentric 1
_reflns_odcompleteness_theta 74.33
_olex2_refinement_description
;
1. Fixed Uiso
 At 1.2 times of:
  All C(H) groups, All C(H,H) groups
 At 1.5 times of:
  All C(H,H,H) groups
2.a Secondary CH2 refined with riding coordinates:
 C105(H10A,H10B), C106(H10C,H10D), C107(H10E,H10F), C108(H10G,H10H), C205(H20A,
 H20B), C206(H20C,H20D), C207(H20E,H20F), C208(H20G,H20H)
2.b Aromatic/amide H refined with riding coordinates:
 C112(H112), C113(H113), C115(H115), C116(H116), C118(H118), C119(H119),
 C121(H121), C122(H122), C212(H212), C213(H213), C215(H215), C216(H216),
 C218(H218), C219(H219), C221(H221), C222(H222)
2.c Idealised Me refined as rotating group:
 C123(H12A,H12B,H12C), C124(H12D,H12E,H12F), C223(H22A,H22B,H22C), C224(H22D,
 H22E,H22F)
;
_shelx_shelxl_version_number 2014/7
_olex2_submission_special_instructions 'No special instructions were received'
_oxdiff_exptl_absorpt_empirical_details
;
Empirical correction (ABSPACK) includes:
- Absorption correction using spherical harmonics
- Frame scaling
;
_oxdiff_exptl_absorpt_empirical_full_max 2.192
_oxdiff_exptl_absorpt_empirical_full_min 0.642

loop_
_space_group_symop_operation_xyz
'x, y, z'
'-x, -y, -z'

loop_
_atom_site_label
_atom_site_type_symbol
_atom_site_fract_x
_atom_site_fract_y
_atom_site_fract_z
_atom_site_U_iso_or_equiv
_atom_site_adp_type
_atom_site_occupancy
_atom_site_site_symmetry_order
_atom_site_calc_flag
_atom_site_refinement_flags_posn
Fe1 Fe 0.39205(2) 0.06513(2) 0.78491(2) 0.01979(7) Uani 1 1 d .
O101 O 0.20270(10) -0.03444(9) 0.92342(7) 0.0252(2) Uani 1 1 d .
C102 C 0.30431(14) 0.02280(12) 0.90805(9) 0.0206(3) Uani 1 1 d .
C103 C 0.41341(14) -0.00914(12) 0.88161(9) 0.0202(3) Uani 1 1 d .
C104 C 0.52115(14) 0.09026(12) 0.89029(9) 0.0208(3) Uani 1 1 d .
C105 C 0.66053(14) 0.10897(12) 0.89234(11) 0.0243(3) Uani 1 1 d .
H10A H 0.6713 0.0512 0.8451 0.029 Uiso 1 1 calc R
H10B H 0.6950 0.1041 0.9472 0.029 Uiso 1 1 calc R
C106 C 0.73487(15) 0.22209(13) 0.88289(11) 0.0265(3) Uani 1 1 d .
H10C H 0.8274 0.2378 0.8933 0.032 Uiso 1 1 calc R
H10D H 0.7125 0.2221 0.8237 0.032 Uiso 1 1 calc R
C107 C 0.70345(15) 0.31133(13) 0.94678(10) 0.0257(3) Uani 1 1 d .
H10E H 0.7200 0.3075 1.0055 0.031 Uiso 1 1 calc R
H10F H 0.7596 0.3844 0.9448 0.031 Uiso 1 1 calc R
C108 C 0.56419(15) 0.29784(12) 0.92638(10) 0.0229(3) Uani 1 1 d .
H10G H 0.5402 0.3422 0.9764 0.027 Uiso 1 1 calc R
H10H H 0.5540 0.3252 0.8773 0.027 Uiso 1 1 calc R
C109 C 0.47684(14) 0.17883(12) 0.90480(9) 0.0209(3) Uani 1 1 d .
C110 C 0.34269(14) 0.13756(12) 0.90469(9) 0.0209(3) Uani 1 1 d .
C111 C 0.26473(14) 0.20587(12) 0.92828(10) 0.0220(3) Uani 1 1 d .
C112 C 0.19077(15) 0.19264(12) 0.99311(10) 0.0232(3) Uani 1 1 d .
H112 H 0.1864 0.1362 1.0181 0.028 Uiso 1 1 calc R
C113 C 0.12308(15) 0.26032(13) 1.02208(10) 0.0256(3) Uani 1 1 d .
H113 H 0.0737 0.2503 1.0666 0.031 Uiso 1 1 calc R
O114 O 0.06533(12) 0.41266(10) 1.00927(9) 0.0333(3) Uani 1 1 d .
C114 C 0.12801(15) 0.34239(13) 0.98573(11) 0.0261(3) Uani 1 1 d .
C115 C 0.20054(18) 0.35644(15) 0.92015(13) 0.0342(4) Uani 1 1 d .
H115 H 0.2038 0.4123 0.8948 0.041 Uiso 1 1 calc R
C116 C 0.26761(17) 0.28885(15) 0.89223(12) 0.0321(4) Uani 1 1 d .
H116 H 0.3167 0.2990 0.8476 0.039 Uiso 1 1 calc R
C117 C 0.41184(14) -0.12121(12) 0.86981(9) 0.0206(3) Uani 1 1 d .
C118 C 0.29651(15) -0.21245(13) 0.84104(10) 0.0230(3) Uani 1 1 d .
H118 H 0.2197 -0.2011 0.8301 0.028 Uiso 1 1 calc R
C119 C 0.29262(15) -0.31833(13) 0.82828(10) 0.0246(3) Uani 1 1 d .
H119 H 0.2137 -0.3787 0.8091 0.030 Uiso 1 1 calc R
O120 O 0.39301(13) -0.44340(10) 0.82861(8) 0.0322(3) Uani 1 1 d .
C120 C 0.40523(16) -0.33624(13) 0.84366(10) 0.0246(3) Uani 1 1 d .
C121 C 0.51974(16) -0.24781(13) 0.87250(10) 0.0257(3) Uani 1 1 d .
H121 H 0.5963 -0.2597 0.8832 0.031 Uiso 1 1 calc R
C122 C 0.52268(15) -0.14137(13) 0.88580(10) 0.0244(3) Uani 1 1 d .
H122 H 0.6016 -0.0813 0.9062 0.029 Uiso 1 1 calc R
C123 C 0.5083(2) -0.46474(15) 0.83264(14) 0.0397(4) Uani 1 1 d .
H12A H 0.5641 -0.4289 0.7968 0.059 Uiso 1 1 calc GR
H12B H 0.4882 -0.5440 0.8118 0.059 Uiso 1 1 calc GR
H12C H 0.5517 -0.4359 0.8921 0.059 Uiso 1 1 calc GR
C124 C -0.00554(17) 0.40284(15) 1.07833(12) 0.0327(4) Uani 1 1 d .
H12D H -0.0715 0.3292 1.0630 0.049 Uiso 1 1 calc GR
H12E H -0.0456 0.4576 1.0895 0.049 Uiso 1 1 calc GR
H12F H 0.0519 0.4150 1.1299 0.049 Uiso 1 1 calc GR
O125 O 0.44006(14) 0.24297(11) 0.70770(9) 0.0373(3) Uani 1 1 d .
C125 C 0.41920(15) 0.17258(13) 0.73642(10) 0.0255(3) Uani 1 1 d .
O126 O 0.13199(14) -0.06447(15) 0.69165(10) 0.0508(4) Uani 1 1 d .
C126 C 0.23133(17) -0.01628(14) 0.72849(11) 0.0305(3) Uani 1 1 d .
O127 O 0.53211(17) -0.04355(13) 0.67034(10) 0.0474(4) Uani 1 1 d .
C127 C 0.47652(17) -0.00177(14) 0.71374(11) 0.0300(3) Uani 1 1 d .
Fe2 Fe 0.71680(2) 0.36886(2) 0.60601(2) 0.01950(7) Uani 1 1 d .
O201 O 1.01907(11) 0.52753(10) 0.70017(8) 0.0290(2) Uani 1 1 d .
C202 C 0.93443(14) 0.48912(12) 0.63774(10) 0.0229(3) Uani 1 1 d .
C203 C 0.89890(14) 0.38183(13) 0.57027(10) 0.0231(3) Uani 1 1 d .
C204 C 0.81197(14) 0.37927(12) 0.50203(10) 0.0218(3) Uani 1 1 d .
C205 C 0.76345(15) 0.29884(13) 0.41295(10) 0.0246(3) Uani 1 1 d .
H20A H 0.7428 0.2232 0.4158 0.029 Uiso 1 1 calc R
H20B H 0.8305 0.3136 0.3763 0.029 Uiso 1 1 calc R
C206 C 0.64450(15) 0.30926(13) 0.37370(10) 0.0264(3) Uani 1 1 d .
H20C H 0.5735 0.2844 0.4055 0.032 Uiso 1 1 calc R
H20D H 0.6187 0.2623 0.3132 0.032 Uiso 1 1 calc R
C207 C 0.67279(16) 0.42905(14) 0.37804(10) 0.0266(3) Uani 1 1 d .
H20E H 0.6001 0.4340 0.3454 0.032 Uiso 1 1 calc R
H20F H 0.7491 0.4555 0.3510 0.032 Uiso 1 1 calc R
C208 C 0.69586(15) 0.50244(13) 0.47105(10) 0.0237(3) Uani 1 1 d .
H20G H 0.7397 0.5801 0.4735 0.028 Uiso 1 1 calc R
H20H H 0.6130 0.4948 0.4912 0.028 Uiso 1 1 calc R
C209 C 0.77567(14) 0.47235(12) 0.52953(9) 0.0210(3) Uani 1 1 d .
C210 C 0.83658(14) 0.53331(12) 0.61651(9) 0.0209(3) Uani 1 1 d .
C211 C 0.82823(14) 0.63657(12) 0.66959(10) 0.0219(3) Uani 1 1 d .
C212 C 0.93151(15) 0.71241(13) 0.73153(10) 0.0248(3) Uani 1 1 d .
H212 H 1.0053 0.6955 0.7397 0.030 Uiso 1 1 calc R
C213 C 0.92922(15) 0.81190(13) 0.78158(10) 0.0251(3) Uani 1 1 d .
H213 H 1.0007 0.8619 0.8232 0.030 Uiso 1 1 calc R
O214 O 0.81036(12) 0.93269(11) 0.81591(10) 0.0412(3) Uani 1 1 d .
C214 C 0.82218(15) 0.83761(13) 0.77040(11) 0.0278(3) Uani 1 1 d .
C215 C 0.71700(16) 0.76243(15) 0.70973(12) 0.0317(4) Uani 1 1 d .
H215 H 0.6430 0.7792 0.7023 0.038 Uiso 1 1 calc R
C216 C 0.72043(15) 0.66382(14) 0.66052(11) 0.0279(3) Uani 1 1 d .
H216 H 0.6482 0.6135 0.6197 0.034 Uiso 1 1 calc R
C217 C 0.96915(15) 0.30827(13) 0.56935(11) 0.0260(3) Uani 1 1 d .
C218 C 1.0091(2) 0.29210(17) 0.64553(13) 0.0393(4) Uani 1 1 d .
H218 H 0.9873 0.3268 0.6979 0.047 Uiso 1 1 calc R
C219 C 1.0793(2) 0.22678(19) 0.64601(15) 0.0481(5) Uani 1 1 d .
H219 H 1.1051 0.2168 0.6983 0.058 Uiso 1 1 calc R
O220 O 1.18244(18) 0.11272(15) 0.57774(13) 0.0603(5) Uani 1 1 d .
C220 C 1.11261(19) 0.17546(16) 0.56981(15) 0.0415(5) Uani 1 1 d .
C221 C 1.07499(17) 0.19012(15) 0.49388(13) 0.0349(4) Uani 1 1 d .
H221 H 1.0975 0.1555 0.4418 0.042 Uiso 1 1 calc R
C222 C 1.00372(15) 0.25603(14) 0.49406(11) 0.0287(3) Uani 1 1 d .
H222 H 0.9780 0.2656 0.4416 0.034 Uiso 1 1 calc R
C223 C 1.2223(3) 0.0613(2) 0.5025(2) 0.0684(8) Uani 1 1 d .
H22A H 1.1473 0.0091 0.4608 0.103 Uiso 1 1 calc GR
H22B H 1.2746 0.0222 0.5172 0.103 Uiso 1 1 calc GR
H22C H 1.2723 0.1171 0.4775 0.103 Uiso 1 1 calc GR
C224 C 0.92235(17) 1.01606(15) 0.87061(14) 0.0392(4) Uani 1 1 d .
H22D H 0.9901 1.0363 0.8363 0.059 Uiso 1 1 calc GR
H22E H 0.9506 0.9881 0.9141 0.059 Uiso 1 1 calc GR
H22F H 0.9029 1.0807 0.8988 0.059 Uiso 1 1 calc GR
O225 O 0.45872(13) 0.36958(15) 0.58091(12) 0.0511(4) Uani 1 1 d .
C225 C 0.55909(16) 0.37001(14) 0.59175(12) 0.0301(3) Uani 1 1 d .
O226 O 0.74423(17) 0.42066(15) 0.79341(9) 0.0533(4) Uani 1 1 d .
C226 C 0.73497(16) 0.39746(15) 0.72087(11) 0.0312(3) Uani 1 1 d .
O227 O 0.62547(19) 0.12877(12) 0.55438(14) 0.0615(5) Uani 1 1 d .
C227 C 0.66013(18) 0.22206(15) 0.57514(13) 0.0342(4) Uani 1 1 d .

loop_
_atom_site_aniso_label
_atom_site_aniso_U_11
_atom_site_aniso_U_22
_atom_site_aniso_U_33
_atom_site_aniso_U_23
_atom_site_aniso_U_13
_atom_site_aniso_U_12
Fe1 0.02036(12) 0.02000(12) 0.01866(12) 0.00736(9) 0.00369(9) 0.00577(9)
O101 0.0219(5) 0.0253(5) 0.0308(6) 0.0124(4) 0.0085(4) 0.0079(4)
C102 0.0219(7) 0.0229(7) 0.0188(7) 0.0076(5) 0.0027(5) 0.0094(5)
C103 0.0194(6) 0.0223(7) 0.0192(6) 0.0075(5) 0.0023(5) 0.0072(5)
C104 0.0198(7) 0.0224(7) 0.0194(7) 0.0064(5) 0.0025(5) 0.0069(5)
C105 0.0195(7) 0.0242(7) 0.0295(8) 0.0082(6) 0.0052(6) 0.0084(6)
C106 0.0213(7) 0.0272(7) 0.0308(8) 0.0099(6) 0.0076(6) 0.0074(6)
C107 0.0235(7) 0.0235(7) 0.0257(8) 0.0066(6) 0.0022(6) 0.0041(6)
C108 0.0239(7) 0.0200(7) 0.0235(7) 0.0063(5) 0.0038(6) 0.0067(6)
C109 0.0213(7) 0.0234(7) 0.0193(7) 0.0079(5) 0.0040(5) 0.0083(6)
C110 0.0217(7) 0.0228(7) 0.0197(7) 0.0090(5) 0.0040(5) 0.0080(6)
C111 0.0204(7) 0.0224(7) 0.0238(7) 0.0077(6) 0.0042(5) 0.0079(5)
C112 0.0235(7) 0.0238(7) 0.0248(7) 0.0107(6) 0.0048(6) 0.0090(6)
C113 0.0241(7) 0.0280(7) 0.0264(8) 0.0097(6) 0.0074(6) 0.0102(6)
O114 0.0349(6) 0.0324(6) 0.0437(7) 0.0167(5) 0.0162(5) 0.0208(5)
C114 0.0238(7) 0.0246(7) 0.0320(8) 0.0084(6) 0.0065(6) 0.0111(6)
C115 0.0385(9) 0.0345(8) 0.0457(10) 0.0248(8) 0.0188(8) 0.0219(8)
C116 0.0350(9) 0.0367(9) 0.0381(9) 0.0220(7) 0.0184(7) 0.0196(7)
C117 0.0237(7) 0.0209(7) 0.0181(6) 0.0073(5) 0.0040(5) 0.0079(5)
C118 0.0229(7) 0.0266(7) 0.0210(7) 0.0092(6) 0.0048(5) 0.0091(6)
C119 0.0270(7) 0.0236(7) 0.0206(7) 0.0081(6) 0.0040(6) 0.0051(6)
O120 0.0396(7) 0.0224(5) 0.0366(7) 0.0112(5) 0.0049(5) 0.0122(5)
C120 0.0346(8) 0.0225(7) 0.0193(7) 0.0090(5) 0.0060(6) 0.0114(6)
C121 0.0284(7) 0.0267(7) 0.0253(7) 0.0090(6) 0.0026(6) 0.0135(6)
C122 0.0235(7) 0.0235(7) 0.0246(7) 0.0068(6) 0.0018(6) 0.0072(6)
C123 0.0487(11) 0.0296(8) 0.0508(11) 0.0164(8) 0.0121(9) 0.0231(8)
C124 0.0306(8) 0.0367(9) 0.0343(9) 0.0074(7) 0.0101(7) 0.0186(7)
O125 0.0446(7) 0.0348(6) 0.0355(7) 0.0212(5) 0.0089(6) 0.0099(6)
C125 0.0245(7) 0.0282(7) 0.0217(7) 0.0083(6) 0.0042(6) 0.0064(6)
O126 0.0322(7) 0.0629(10) 0.0375(8) 0.0186(7) -0.0054(6) -0.0078(7)
C126 0.0295(8) 0.0327(8) 0.0238(8) 0.0115(6) 0.0037(6) 0.0028(7)
O127 0.0603(9) 0.0455(8) 0.0435(8) 0.0104(6) 0.0249(7) 0.0282(7)
C127 0.0361(9) 0.0278(8) 0.0270(8) 0.0095(6) 0.0084(7) 0.0114(7)
Fe2 0.01829(12) 0.02142(12) 0.02019(13) 0.00888(9) 0.00348(9) 0.00697(9)
O201 0.0235(5) 0.0314(6) 0.0285(6) 0.0040(5) -0.0034(4) 0.0106(5)
C202 0.0197(7) 0.0244(7) 0.0245(7) 0.0078(6) 0.0051(6) 0.0075(5)
C203 0.0207(7) 0.0251(7) 0.0239(7) 0.0081(6) 0.0046(5) 0.0083(6)
C204 0.0197(6) 0.0243(7) 0.0215(7) 0.0085(6) 0.0049(5) 0.0069(5)
C205 0.0258(7) 0.0250(7) 0.0211(7) 0.0047(6) 0.0038(6) 0.0088(6)
C206 0.0270(7) 0.0291(7) 0.0201(7) 0.0057(6) 0.0016(6) 0.0084(6)
C207 0.0298(8) 0.0323(8) 0.0192(7) 0.0093(6) 0.0026(6) 0.0123(6)
C208 0.0263(7) 0.0246(7) 0.0222(7) 0.0097(6) 0.0038(6) 0.0097(6)
C209 0.0194(6) 0.0229(7) 0.0202(7) 0.0085(5) 0.0052(5) 0.0055(5)
C210 0.0184(6) 0.0237(7) 0.0208(7) 0.0092(5) 0.0042(5) 0.0060(5)
C211 0.0216(7) 0.0226(7) 0.0216(7) 0.0082(6) 0.0056(5) 0.0067(5)
C212 0.0219(7) 0.0267(7) 0.0257(7) 0.0084(6) 0.0029(6) 0.0085(6)
C213 0.0215(7) 0.0249(7) 0.0242(7) 0.0054(6) 0.0020(6) 0.0047(6)
O214 0.0238(6) 0.0303(6) 0.0552(9) -0.0096(6) -0.0020(6) 0.0109(5)
C214 0.0234(7) 0.0253(7) 0.0301(8) 0.0032(6) 0.0061(6) 0.0071(6)
C215 0.0211(7) 0.0335(8) 0.0368(9) 0.0026(7) 0.0013(6) 0.0123(6)
C216 0.0204(7) 0.0290(8) 0.0281(8) 0.0026(6) -0.0003(6) 0.0066(6)
C217 0.0217(7) 0.0254(7) 0.0297(8) 0.0062(6) 0.0015(6) 0.0091(6)
C218 0.0468(11) 0.0463(10) 0.0314(9) 0.0078(8) 0.0003(8) 0.0292(9)
C219 0.0593(13) 0.0530(12) 0.0403(11) 0.0093(9) -0.0060(10) 0.0363(11)
O220 0.0646(11) 0.0562(10) 0.0676(11) 0.0029(8) -0.0105(9) 0.0461(9)
C220 0.0360(9) 0.0334(9) 0.0543(12) 0.0041(8) -0.0063(8) 0.0208(8)
C221 0.0277(8) 0.0303(8) 0.0436(10) 0.0028(7) 0.0047(7) 0.0135(7)
C222 0.0239(7) 0.0291(8) 0.0322(8) 0.0076(6) 0.0051(6) 0.0098(6)
C223 0.0615(16) 0.0596(15) 0.088(2) -0.0010(14) -0.0011(14) 0.0461(13)
C224 0.0262(8) 0.0269(8) 0.0516(11) -0.0052(8) -0.0008(8) 0.0081(7)
O225 0.0263(7) 0.0712(10) 0.0813(12) 0.0564(9) 0.0162(7) 0.0222(7)
C225 0.0261(8) 0.0350(8) 0.0375(9) 0.0234(7) 0.0094(7) 0.0114(7)
O226 0.0539(9) 0.0633(10) 0.0266(7) 0.0192(7) 0.0035(6) -0.0020(8)
C226 0.0283(8) 0.0349(8) 0.0282(8) 0.0164(7) 0.0029(6) 0.0040(7)
O227 0.0674(11) 0.0269(7) 0.0890(14) 0.0170(8) 0.0305(10) 0.0138(7)
C227 0.0325(8) 0.0288(8) 0.0430(10) 0.0138(7) 0.0132(7) 0.0099(7)

loop_
_atom_type_symbol
_atom_type_description
_atom_type_scat_dispersion_real
_atom_type_scat_dispersion_imag
_atom_type_scat_source
C C 0.0181 0.0091 'International Tables Vol C Tables 4.2.6.8 and 6.1.1.4'
H H 0.0000 0.0000 'International Tables Vol C Tables 4.2.6.8 and 6.1.1.4'
Fe Fe -1.1336 3.1974 'International Tables Vol C Tables 4.2.6.8 and 6.1.1.4'
O O 0.0492 0.0322 'International Tables Vol C Tables 4.2.6.8 and 6.1.1.4'

loop_
_geom_angle_atom_site_label_1
_geom_angle_atom_site_label_2
_geom_angle_atom_site_label_3
_geom_angle
C103 Fe1 C102 37.59(5)
C103 Fe1 C110 66.34(5)
C104 Fe1 C102 63.18(5)
C104 Fe1 C103 40.03(5)
C104 Fe1 C109 40.03(6)
C104 Fe1 C110 66.76(6)
C109 Fe1 C102 62.75(5)
C109 Fe1 C103 66.75(6)
C109 Fe1 C110 39.42(5)
C110 Fe1 C102 37.58(5)
C125 Fe1 C102 137.37(6)
C125 Fe1 C103 157.09(7)
C125 Fe1 C104 118.24(7)
C125 Fe1 C109 91.18(7)
C125 Fe1 C110 100.89(6)
C125 Fe1 C126 96.19(8)
C125 Fe1 C127 93.12(8)
C126 Fe1 C102 84.31(6)
C126 Fe1 C103 104.12(7)
C126 Fe1 C104 143.79(7)
C126 Fe1 C109 136.92(7)
C126 Fe1 C110 97.62(7)
C127 Fe1 C102 129.11(7)
C127 Fe1 C103 94.21(7)
C127 Fe1 C104 90.89(7)
C127 Fe1 C109 123.43(7)
C127 Fe1 C110 157.29(7)
C127 Fe1 C126 98.54(8)
O101 C102 Fe1 137.67(11)
O101 C102 C103 128.16(14)
O101 C102 C110 127.95(14)
C103 C102 Fe1 61.23(8)
C110 C102 Fe1 61.29(8)
C110 C102 C103 103.73(12)
C102 C103 Fe1 81.18(9)
C104 C103 Fe1 67.74(8)
C104 C103 C102 107.72(12)
C104 C103 C117 128.47(13)
C117 C103 Fe1 128.01(10)
C117 C103 C102 122.31(13)
C103 C104 Fe1 72.22(8)
C103 C104 C105 130.06(13)
C105 C104 Fe1 126.85(11)
C109 C104 Fe1 70.19(9)
C109 C104 C103 108.14(13)
C109 C104 C105 121.62(13)
C104 C105 H10A 109.5
C104 C105 H10B 109.5
C104 C105 C106 110.70(13)
H10A C105 H10B 108.1
C106 C105 H10A 109.5
C106 C105 H10B 109.5
C105 C106 H10C 109.6
C105 C106 H10D 109.6
H10C C106 H10D 108.1
C107 C106 C105 110.40(13)
C107 C106 H10C 109.6
C107 C106 H10D 109.6
C106 C107 H10E 109.4
C106 C107 H10F 109.4
H10E C107 H10F 108.0
C108 C107 C106 111.33(13)
C108 C107 H10E 109.4
C108 C107 H10F 109.4
C107 C108 H10G 109.4
C107 C108 H10H 109.4
H10G C108 H10H 108.0
C109 C108 C107 111.04(13)
C109 C108 H10G 109.4
C109 C108 H10H 109.4
C104 C109 Fe1 69.78(8)
C104 C109 C108 123.55(13)
C104 C109 C110 109.10(13)
C108 C109 Fe1 128.98(11)
C110 C109 Fe1 72.42(9)
C110 C109 C108 127.03(13)
C102 C110 Fe1 81.13(8)
C109 C110 Fe1 68.17(8)
C109 C110 C102 107.96(12)
C109 C110 C111 125.10(13)
C111 C110 Fe1 132.63(11)
C111 C110 C102 123.68(13)
C112 C111 C110 119.21(14)
C112 C111 C116 117.73(14)
C116 C111 C110 122.93(14)
C111 C112 H112 119.3
C113 C112 C111 121.46(14)
C113 C112 H112 119.3
C112 C113 H113 120.1
C114 C113 C112 119.75(15)
C114 C113 H113 120.1
C114 O114 C124 117.05(14)
C113 C114 C115 119.75(15)
O114 C114 C113 124.35(15)
O114 C114 C115 115.90(15)
C114 C115 H115 120.1
C116 C115 C114 119.86(16)
C116 C115 H115 120.1
C111 C116 H116 119.3
C115 C116 C111 121.44(15)
C115 C116 H116 119.3
C118 C117 C103 120.31(13)
C122 C117 C103 122.19(14)
C122 C117 C118 117.49(14)
C117 C118 H118 119.3
C119 C118 C117 121.49(14)
C119 C118 H118 119.3
C118 C119 H119 120.1
C118 C119 C120 119.81(15)
C120 C119 H119 120.1
C120 O120 C123 116.88(14)
O120 C120 C119 116.01(15)
O120 C120 C121 124.21(15)
C121 C120 C119 119.78(14)
C120 C121 H121 120.0
C120 C121 C122 120.04(15)
C122 C121 H121 120.0
C117 C122 H122 119.3
C121 C122 C117 121.37(15)
C121 C122 H122 119.3
O120 C123 H12A 109.5
O120 C123 H12B 109.5
O120 C123 H12C 109.5
H12A C123 H12B 109.5
H12A C123 H12C 109.5
H12B C123 H12C 109.5
O114 C124 H12D 109.5
O114 C124 H12E 109.5
O114 C124 H12F 109.5
H12D C124 H12E 109.5
H12D C124 H12F 109.5
H12E C124 H12F 109.5
O125 C125 Fe1 177.64(16)
O126 C126 Fe1 177.54(17)
O127 C127 Fe1 178.36(18)
C203 Fe2 C202 37.93(5)
C203 Fe2 C210 66.84(6)
C204 Fe2 C202 63.77(6)
C204 Fe2 C203 39.97(6)
C204 Fe2 C209 40.15(6)
C204 Fe2 C210 67.25(6)
C209 Fe2 C202 63.51(6)
C209 Fe2 C203 66.92(6)
C209 Fe2 C210 39.77(6)
C210 Fe2 C202 38.16(5)
C225 Fe2 C202 141.16(7)
C225 Fe2 C203 154.56(7)
C225 Fe2 C204 114.84(7)
C225 Fe2 C209 90.41(7)
C225 Fe2 C210 103.49(7)
C225 Fe2 C226 96.75(8)
C226 Fe2 C202 82.42(7)
C226 Fe2 C203 106.79(7)
C226 Fe2 C204 145.05(7)
C226 Fe2 C209 131.25(7)
C226 Fe2 C210 92.03(7)
C227 Fe2 C202 125.78(7)
C227 Fe2 C203 92.83(7)
C227 Fe2 C204 94.08(7)
C227 Fe2 C209 128.71(8)
C227 Fe2 C210 159.03(7)
C227 Fe2 C225 92.83(8)
C227 Fe2 C226 99.12(9)
O201 C202 Fe2 135.79(12)
O201 C202 C203 127.14(14)
O201 C202 C210 128.47(14)
C203 C202 Fe2 61.85(8)
C203 C202 C210 104.17(13)
C210 C202 Fe2 62.09(8)
C202 C203 Fe2 80.22(9)
C204 C203 Fe2 67.76(8)
C204 C203 C202 108.12(13)
C204 C203 C217 128.31(14)
C217 C203 Fe2 129.40(11)
C217 C203 C202 121.98(14)
C203 C204 Fe2 72.27(9)
C203 C204 C205 129.89(14)
C205 C204 Fe2 124.17(11)
C209 C204 Fe2 70.80(8)
C209 C204 C203 108.69(13)
C209 C204 C205 121.39(14)
C204 C205 H20A 109.6
C204 C205 H20B 109.6
C204 C205 C206 110.20(13)
H20A C205 H20B 108.1
C206 C205 H20A 109.6
C206 C205 H20B 109.6
C205 C206 H20C 109.8
C205 C206 H20D 109.8
C205 C206 C207 109.51(13)
H20C C206 H20D 108.2
C207 C206 H20C 109.8
C207 C206 H20D 109.8
C206 C207 H20E 109.4
C206 C207 H20F 109.4
C206 C207 C208 111.38(13)
H20E C207 H20F 108.0
C208 C207 H20E 109.4
C208 C207 H20F 109.4
C207 C208 H20G 109.3
C207 C208 H20H 109.3
H20G C208 H20H 108.0
C209 C208 C207 111.43(13)
C209 C208 H20G 109.3
C209 C208 H20H 109.3
C204 C209 Fe2 69.05(8)
C204 C209 C208 123.20(13)
C204 C209 C210 108.67(13)
C208 C209 Fe2 129.08(10)
C210 C209 Fe2 71.78(8)
C210 C209 C208 127.92(13)
C202 C210 Fe2 79.76(9)
C209 C210 Fe2 68.45(8)
C209 C210 C202 107.55(12)
C209 C210 C211 127.12(13)
C211 C210 Fe2 128.00(10)
C211 C210 C202 123.95(13)
C212 C211 C210 119.81(14)
C212 C211 C216 117.30(14)
C216 C211 C210 122.88(14)
C211 C212 H212 119.1
C213 C212 C211 121.86(15)
C213 C212 H212 119.1
C212 C213 H213 120.2
C214 C213 C212 119.69(15)
C214 C213 H213 120.2
C214 O214 C224 116.80(13)
C213 C214 C215 119.51(15)
O214 C214 C213 124.31(15)
O214 C214 C215 116.17(15)
C214 C215 H215 119.9
C216 C215 C214 120.22(15)
C216 C215 H215 119.9
C211 C216 H216 119.3
C215 C216 C211 121.40(15)
C215 C216 H216 119.3
C218 C217 C203 120.83(15)
C222 C217 C203 121.78(15)
C222 C217 C218 117.34(15)
C217 C218 H218 119.3
C219 C218 C217 121.39(19)
C219 C218 H218 119.3
C218 C219 H219 119.9
C218 C219 C220 120.1(2)
C220 C219 H219 119.9
C220 O220 C223 117.5(2)
O220 C220 C219 115.2(2)
O220 C220 C221 125.0(2)
C221 C220 C219 119.81(17)
C220 C221 H221 120.2
C220 C221 C222 119.62(17)
C222 C221 H221 120.2
C217 C222 H222 119.1
C221 C222 C217 121.73(17)
C221 C222 H222 119.1
O220 C223 H22A 109.5
O220 C223 H22B 109.5
O220 C223 H22C 109.5
H22A C223 H22B 109.5
H22A C223 H22C 109.5
H22B C223 H22C 109.5
O214 C224 H22D 109.5
O214 C224 H22E 109.5
O214 C224 H22F 109.5
H22D C224 H22E 109.5
H22D C224 H22F 109.5
H22E C224 H22F 109.5
O225 C225 Fe2 178.6(2)
O226 C226 Fe2 175.88(19)
O227 C227 Fe2 178.76(19)

loop_
_geom_bond_atom_site_label_1
_geom_bond_atom_site_label_2
_geom_bond_distance
Fe1 C102 2.4115(15)
Fe1 C103 2.1391(15)
Fe1 C104 2.0790(15)
Fe1 C109 2.0845(15)
Fe1 C110 2.1406(15)
Fe1 C125 1.7894(17)
Fe1 C126 1.8150(18)
Fe1 C127 1.7988(17)
O101 C102 1.2296(19)
C102 C103 1.489(2)
C102 C110 1.488(2)
C103 C104 1.445(2)
C103 C117 1.479(2)
C104 C105 1.505(2)
C104 C109 1.425(2)
C105 H10A 0.9900
C105 H10B 0.9900
C105 C106 1.535(2)
C106 H10C 0.9900
C106 H10D 0.9900
C106 C107 1.532(2)
C107 H10E 0.9900
C107 H10F 0.9900
C107 C108 1.530(2)
C108 H10G 0.9900
C108 H10H 0.9900
C108 C109 1.513(2)
C109 C110 1.426(2)
C110 C111 1.480(2)
C111 C112 1.395(2)
C111 C116 1.399(2)
C112 H112 0.9500
C112 C113 1.394(2)
C113 H113 0.9500
C113 C114 1.386(2)
O114 C114 1.3630(19)
O114 C124 1.427(2)
C114 C115 1.397(2)
C115 H115 0.9500
C115 C116 1.384(2)
C116 H116 0.9500
C117 C118 1.408(2)
C117 C122 1.398(2)
C118 H118 0.9500
C118 C119 1.384(2)
C119 H119 0.9500
C119 C120 1.399(2)
O120 C120 1.3684(19)
O120 C123 1.431(2)
C120 C121 1.385(2)
C121 H121 0.9500
C121 C122 1.394(2)
C122 H122 0.9500
C123 H12A 0.9800
C123 H12B 0.9800
C123 H12C 0.9800
C124 H12D 0.9800
C124 H12E 0.9800
C124 H12F 0.9800
O125 C125 1.137(2)
O126 C126 1.129(2)
O127 C127 1.138(2)
Fe2 C202 2.3811(15)
Fe2 C203 2.1303(15)
Fe2 C204 2.0702(15)
Fe2 C209 2.0935(15)
Fe2 C210 2.1381(15)
Fe2 C225 1.7927(17)
Fe2 C226 1.8028(18)
Fe2 C227 1.7913(18)
O201 C202 1.229(2)
C202 C203 1.485(2)
C202 C210 1.495(2)
C203 C204 1.437(2)
C203 C217 1.473(2)
C204 C205 1.511(2)
C204 C209 1.429(2)
C205 H20A 0.9900
C205 H20B 0.9900
C205 C206 1.528(2)
C206 H20C 0.9900
C206 H20D 0.9900
C206 C207 1.531(2)
C207 H20E 0.9900
C207 H20F 0.9900
C207 C208 1.535(2)
C208 H20G 0.9900
C208 H20H 0.9900
C208 C209 1.509(2)
C209 C210 1.440(2)
C210 C211 1.478(2)
C211 C212 1.399(2)
C211 C216 1.402(2)
C212 H212 0.9500
C212 C213 1.392(2)
C213 H213 0.9500
C213 C214 1.386(2)
O214 C214 1.364(2)
O214 C224 1.434(2)
C214 C215 1.399(2)
C215 H215 0.9500
C215 C216 1.382(2)
C216 H216 0.9500
C217 C218 1.403(3)
C217 C222 1.395(2)
C218 H218 0.9500
C218 C219 1.381(3)
C219 H219 0.9500
C219 C220 1.395(3)
O220 C220 1.371(2)
O220 C223 1.422(3)
C220 C221 1.381(3)
C221 H221 0.9500
C221 C222 1.395(2)
C222 H222 0.9500
C223 H22A 0.9800
C223 H22B 0.9800
C223 H22C 0.9800
C224 H22D 0.9800
C224 H22E 0.9800
C224 H22F 0.9800
O225 C225 1.138(2)
O226 C226 1.135(2)
O227 C227 1.139(2)

loop_
_geom_torsion_atom_site_label_1
_geom_torsion_atom_site_label_2
_geom_torsion_atom_site_label_3
_geom_torsion_atom_site_label_4
_geom_torsion
Fe1 C102 C103 C104 63.13(10)
Fe1 C102 C103 C117 -129.74(15)
Fe1 C102 C110 C109 -63.50(10)
Fe1 C102 C110 C111 136.03(15)
Fe1 C103 C104 C105 -123.60(16)
Fe1 C103 C104 C109 61.35(10)
Fe1 C103 C117 C118 -73.42(18)
Fe1 C103 C117 C122 106.16(16)
Fe1 C104 C105 C106 70.08(17)
Fe1 C104 C109 C108 -124.07(14)
Fe1 C104 C109 C110 62.08(11)
Fe1 C109 C110 C102 72.28(10)
Fe1 C109 C110 C111 -127.60(15)
Fe1 C110 C111 C112 144.33(13)
Fe1 C110 C111 C116 -39.9(2)
O101 C102 C103 Fe1 129.88(16)
O101 C102 C103 C104 -166.99(15)
O101 C102 C103 C117 0.1(2)
O101 C102 C110 Fe1 -129.93(16)
O101 C102 C110 C109 166.57(15)
O101 C102 C110 C111 6.1(2)
C102 C103 C104 Fe1 -72.26(10)
C102 C103 C104 C105 164.14(15)
C102 C103 C104 C109 -10.91(16)
C102 C103 C117 C118 31.9(2)
C102 C103 C117 C122 -148.52(15)
C102 C110 C111 C112 33.1(2)
C102 C110 C111 C116 -151.08(16)
C103 C102 C110 Fe1 45.68(10)
C103 C102 C110 C109 -17.82(16)
C103 C102 C110 C111 -178.29(14)
C103 C104 C105 C106 167.65(15)
C103 C104 C109 Fe1 -62.65(10)
C103 C104 C109 C108 173.28(13)
C103 C104 C109 C110 -0.57(17)
C103 C117 C118 C119 179.07(14)
C103 C117 C122 C121 -178.57(14)
C104 C103 C117 C118 -163.82(15)
C104 C103 C117 C122 15.8(2)
C104 C105 C106 C107 50.52(18)
C104 C109 C110 Fe1 -60.43(10)
C104 C109 C110 C102 11.85(17)
C104 C109 C110 C111 171.97(14)
C105 C104 C109 Fe1 121.80(14)
C105 C104 C109 C108 -2.3(2)
C105 C104 C109 C110 -176.12(13)
C105 C106 C107 C108 -65.85(17)
C106 C107 C108 C109 43.50(18)
C107 C108 C109 Fe1 -100.80(15)
C107 C108 C109 C104 -10.6(2)
C107 C108 C109 C110 162.09(14)
C108 C109 C110 Fe1 125.99(15)
C108 C109 C110 C102 -161.74(14)
C108 C109 C110 C111 -1.6(2)
C109 C104 C105 C106 -17.9(2)
C109 C110 C111 C112 -124.00(17)
C109 C110 C111 C116 51.8(2)
C110 C102 C103 Fe1 -45.71(10)
C110 C102 C103 C104 17.42(16)
C110 C102 C103 C117 -175.45(13)
C110 C111 C112 C113 175.21(15)
C110 C111 C116 C115 -175.28(17)
C111 C112 C113 C114 0.4(2)
C112 C111 C116 C115 0.6(3)
C112 C113 C114 O114 179.88(16)
C112 C113 C114 C115 0.2(3)
C113 C114 C115 C116 -0.4(3)
O114 C114 C115 C116 179.88(17)
C114 C115 C116 C111 0.0(3)
C116 C111 C112 C113 -0.8(2)
C117 C103 C104 Fe1 121.65(15)
C117 C103 C104 C105 -1.9(3)
C117 C103 C104 C109 -177.00(14)
C117 C118 C119 C120 -0.3(2)
C118 C117 C122 C121 1.0(2)
C118 C119 C120 O120 -179.36(14)
C118 C119 C120 C121 0.7(2)
C119 C120 C121 C122 -0.3(2)
O120 C120 C121 C122 179.84(15)
C120 C121 C122 C117 -0.6(2)
C122 C117 C118 C119 -0.5(2)
C123 O120 C120 C119 171.77(15)
C123 O120 C120 C121 -8.3(2)
C124 O114 C114 C113 2.6(3)
C124 O114 C114 C115 -177.68(16)
Fe2 C202 C203 C204 62.58(10)
Fe2 C202 C203 C217 -130.67(16)
Fe2 C202 C210 C209 -63.34(10)
Fe2 C202 C210 C211 129.24(15)
Fe2 C203 C204 C205 -120.08(16)
Fe2 C203 C204 C209 61.79(10)
Fe2 C203 C217 C218 -63.3(2)
Fe2 C203 C217 C222 119.69(16)
Fe2 C204 C205 C206 67.97(17)
Fe2 C204 C209 C208 -123.80(14)
Fe2 C204 C209 C210 61.14(10)
Fe2 C209 C210 C202 71.01(10)
Fe2 C209 C210 C211 -122.09(15)
Fe2 C210 C211 C212 120.77(14)
Fe2 C210 C211 C216 -59.9(2)
O201 C202 C203 Fe2 127.92(16)
O201 C202 C203 C204 -169.50(15)
O201 C202 C203 C217 -2.8(3)
O201 C202 C210 Fe2 -127.96(17)
O201 C202 C210 C209 168.70(16)
O201 C202 C210 C211 1.3(3)
C202 C203 C204 Fe2 -70.92(10)
C202 C203 C204 C205 169.00(15)
C202 C203 C204 C209 -9.13(17)
C202 C203 C217 C218 41.4(2)
C202 C203 C217 C222 -135.61(16)
C202 C210 C211 C212 16.1(2)
C202 C210 C211 C216 -164.58(15)
C203 C202 C210 Fe2 46.81(10)
C203 C202 C210 C209 -16.53(16)
C203 C202 C210 C211 176.05(14)
C203 C204 C205 C206 163.00(15)
C203 C204 C209 Fe2 -62.72(10)
C203 C204 C209 C208 173.48(13)
C203 C204 C209 C210 -1.59(17)
C203 C217 C218 C219 -177.4(2)
C203 C217 C222 C221 177.20(16)
C204 C203 C217 C218 -154.70(18)
C204 C203 C217 C222 28.3(3)
C204 C205 C206 C207 53.33(17)
C204 C209 C210 Fe2 -59.43(10)
C204 C209 C210 C202 11.57(16)
C204 C209 C210 C211 178.48(14)
C205 C204 C209 Fe2 118.96(14)
C205 C204 C209 C208 -4.8(2)
C205 C204 C209 C210 -179.90(13)
C205 C206 C207 C208 -66.98(17)
C206 C207 C208 C209 41.30(18)
C207 C208 C209 Fe2 -95.32(15)
C207 C208 C209 C204 -6.4(2)
C207 C208 C209 C210 167.65(14)
C208 C209 C210 Fe2 125.80(15)
C208 C209 C210 C202 -163.19(14)
C208 C209 C210 C211 3.7(2)
C209 C204 C205 C206 -19.1(2)
C209 C210 C211 C212 -148.85(15)
C209 C210 C211 C216 30.5(2)
C210 C202 C203 Fe2 -46.95(10)
C210 C202 C203 C204 15.64(16)
C210 C202 C203 C217 -177.62(14)
C210 C211 C212 C213 178.41(15)
C210 C211 C216 C215 -178.30(16)
C211 C212 C213 C214 0.0(3)
C212 C211 C216 C215 1.1(3)
C212 C213 C214 O214 -179.90(17)
C212 C213 C214 C215 0.9(3)
C213 C214 C215 C216 -0.8(3)
O214 C214 C215 C216 179.92(18)
C214 C215 C216 C211 -0.2(3)
C216 C211 C212 C213 -1.0(2)
C217 C203 C204 Fe2 123.43(16)
C217 C203 C204 C205 3.3(3)
C217 C203 C204 C209 -174.78(15)
C217 C218 C219 C220 0.2(4)
C218 C217 C222 C221 0.1(3)
C218 C219 C220 O220 179.9(2)
C218 C219 C220 C221 0.0(4)
C219 C220 C221 C222 -0.1(3)
O220 C220 C221 C222 179.9(2)
C220 C221 C222 C217 0.1(3)
C222 C217 C218 C219 -0.3(3)
C223 O220 C220 C219 -178.1(2)
C223 O220 C220 C221 1.9(4)
C224 O214 C214 C213 8.2(3)
C224 O214 C214 C215 -172.54(18)
